data_4301091
loop_
_publ_author_name
'Salah Ezzaher'
'Jean-Fran\,cois Capon'
'Fr\'ed\'eric Gloaguen'
'Fran\,cois Y. P\'etillon'
'Philippe Schollhammer'
'Jean Talarmin'
'Nelly Kervarec'

_publ_contact_author_address
;Laboratoire de chimie,
electrochimie moleculaire et chimie analytique (UMR 6521)
Universite de Bretagne occidentale
6, avenue Victor Le Gorgeu
CS 93837
F-29238 BREST cedex 3
FRANCE 
;
_publ_contact_author_email philippe.schollhammer@univ-brest.fr
_publ_contact_author_name 'Schollhammer, Philippe'
_publ_section_title
;
Influence of a Pendant Amine in the Second Coordination Sphere on Proton
Transfer at a Dissymmetrically Disubstituted Diiron System Related to the
[2Fe]H Subsite of [FeFe]H2ase
;
_journal_name_full 'Inorganic Chemistry'
_journal_page_first 2
_journal_page_last 4
_journal_paper_doi 10.1021/ic801369u
_journal_volume 48
_journal_year 2009
_chemical_formula_moiety
;
        C34 H34 Fe2 N O4 P2 S2 1+, B F4 1-, 2(C3 H6 O)
;
_chemical_formula_sum 'C40 H46 B F4 Fe2 N O6 P2 S2'
_chemical_formula_weight 961.35
_chemical_name_systematic
;
 ?
;
_space_group_IT_number 15
_symmetry_cell_setting monoclinic
_symmetry_Int_Tables_number 15
_symmetry_space_group_name_Hall '-C 2yc'
_symmetry_space_group_name_H-M 'C 1 2/c 1'
_atom_sites_solution_hydrogens geom
_atom_sites_solution_primary direct
_atom_sites_solution_secondary difmap
_audit_conform_dict_location ftp://ftp.iucr.org/pub/cif_core.dic
_audit_conform_dict_name cif_core.dic
_audit_conform_dict_version 2.3
_audit_creation_date 2008-04-22T12:31:50-00:00
_audit_creation_method 'WinGX routine CIF_UPDATE'
_cell_angle_alpha 90
_cell_angle_beta 98.255(4)
_cell_angle_gamma 90
_cell_formula_units_Z 8
_cell_length_a 37.0169(15)
_cell_length_b 11.4623(4)
_cell_length_c 20.7172(10)
_cell_measurement_reflns_used 6284
_cell_measurement_temperature 170(2)
_cell_measurement_theta_max 23.12
_cell_measurement_theta_min 2.1
_cell_volume 8699.2(6)
_computing_cell_refinement
;
        CrysAlis RED, Oxford Diffraction Ltd.,
        Version 1.171.32.5 (release 08-05-2007 CrysAlis171 .NET)
        (compiled May  8 2007,13:10:02)
;
_computing_data_collection
;
        CrysAlis CCD, Oxford Diffraction Ltd.,
        Version 1.171.32.5 (release 08-05-2007 CrysAlis171 .NET)
        (compiled May  8 2007,13:10:02)
;
_computing_data_reduction
;
        CrysAlis RED, Oxford Diffraction Ltd.,
        Version 1.171.32.5 (release 08-05-2007 CrysAlis171 .NET)
        (compiled May  8 2007,13:10:02)
;
_computing_molecular_graphics 'ORTEP3 for Windows (Farrugia, 1997)'
_computing_publication_material 'PLATON (Spek, 1980-2002)'
_computing_structure_refinement 'SHELXL-97 (Sheldrick, 1997)'
_computing_structure_solution 'SHELXS-97 (Sheldrick, 1997)'
_diffrn_ambient_temperature 170(2)
_diffrn_detector 'CCD plate'
_diffrn_detector_area_resol_mean 8.3622
_diffrn_measured_fraction_theta_full 0.88
_diffrn_measured_fraction_theta_max 0.88
_diffrn_measurement_device 'Kappa-geometry diffractometer'
_diffrn_measurement_device_type 'Oxford Diffraction XCALIBUR2'
_diffrn_measurement_method
;
        1 stepped phi-scan over 360 deg with detector angle 30 deg.
1 stepped omega-scans over 106 deg. with kappa -79 deg. (chi -58.3 deg.)
        and detector angle 0
        step 1 deg., exposure time 240 s
        detector distance 50 mm
;
_diffrn_orient_matrix_UB_11 -0.0095545481
_diffrn_orient_matrix_UB_12 -0.0525503924
_diffrn_orient_matrix_UB_13 -0.008825649
_diffrn_orient_matrix_UB_21 0.0162148284
_diffrn_orient_matrix_UB_22 -0.0323172342
_diffrn_orient_matrix_UB_23 0.0096868112
_diffrn_orient_matrix_UB_31 -0.0045437303
_diffrn_orient_matrix_UB_32 -0.0047390625
_diffrn_orient_matrix_UB_33 0.0320065511
_diffrn_radiation_monochromator graphite
_diffrn_radiation_probe x-ray
_diffrn_radiation_type MoK\a
_diffrn_radiation_wavelength 0.71073
_diffrn_reflns_av_R_equivalents 0.0528
_diffrn_reflns_av_unetI/netI 0.0545
_diffrn_reflns_limit_h_max 41
_diffrn_reflns_limit_h_min -41
_diffrn_reflns_limit_k_max 12
_diffrn_reflns_limit_k_min -12
_diffrn_reflns_limit_l_max 18
_diffrn_reflns_limit_l_min -19
_diffrn_reflns_number 25334
_diffrn_reflns_theta_full 23.26
_diffrn_reflns_theta_max 23.26
_diffrn_reflns_theta_min 2.72
_diffrn_source 'sealed X-ray tube'
_exptl_absorpt_coefficient_mu 0.899
_exptl_absorpt_correction_type none
_exptl_crystal_colour 'dark red'
_exptl_crystal_density_diffrn 1.468
_exptl_crystal_density_method 'not measured'
_exptl_crystal_description
;
truncated lozenge, main faces {1 0 0}, diagonals [0 1 0] and [0 0 1]
;
_exptl_crystal_F_000 3968
_exptl_crystal_size_max 0.19
_exptl_crystal_size_mid 0.1
_exptl_crystal_size_min 0.02
_refine_diff_density_max 0.444
_refine_diff_density_min -0.256
_refine_diff_density_rms 0.06
_refine_ls_extinction_method none
_refine_ls_goodness_of_fit_ref 0.97
_refine_ls_hydrogen_treatment constr
_refine_ls_matrix_type full
_refine_ls_number_parameters 523
_refine_ls_number_reflns 5501
_refine_ls_number_restraints 162
_refine_ls_restrained_S_all 0.962
_refine_ls_R_factor_all 0.06
_refine_ls_R_factor_gt 0.0335
_refine_ls_shift/su_max 0.001
_refine_ls_shift/su_mean 0
_refine_ls_structure_factor_coef Fsqd
_refine_ls_weighting_details 'calc w=1/[\s^2^(Fo^2^)+(0.0400P)^2^+0.0000P] where P=(Fo^2^+2Fc^2^)/3'
_refine_ls_weighting_scheme calc
_refine_ls_wR_factor_gt 0.0657
_refine_ls_wR_factor_ref 0.0747
_reflns_number_gt 3931
_reflns_number_total 5501
_reflns_threshold_expression >2sigma(I)
_cod_data_source_file ic801369u_si_002_2.cif
_cod_data_source_block sez18-a-compound2
_cod_depositor_comments
;
The following automatic conversions were performed:
'_diffrn_radiation_probe' value 'X-ray' changed to 'x-ray' according to
'/home/saulius/struct/CIF-dictionaries/cif_core.dic' dictionary named
'cif_core.dic' version 2.4.1 from 2010-06-29.

Automatic conversion script
Id: cif_fix_enum 1527 2010-12-29 10:47:43Z saulius 
;
_cod_original_sg_symbol_Hall -C2yc
_cod_original_sg_symbol_H-M 'C 2/c'
_cod_database_code 4301091

loop_
_symmetry_equiv_pos_as_xyz
'x, y, z'
'-x, y, -z+1/2'
'x+1/2, y+1/2, z'
'-x+1/2, y+1/2, -z+1/2'
'-x, -y, -z'
'x, -y, z-1/2'
'-x+1/2, -y+1/2, -z'
'x+1/2, -y+1/2, z-1/2'

loop_
_atom_site_label
_atom_site_type_symbol
_atom_site_fract_x
_atom_site_fract_y
_atom_site_fract_z
_atom_site_U_iso_or_equiv
_atom_site_adp_type
_atom_site_occupancy
_atom_site_symmetry_multiplicity
_atom_site_calc_flag
_atom_site_refinement_flags
_atom_site_disorder_assembly
_atom_site_disorder_group
C1 C 0.12358(10) 0.6495(3) 0.3663(2) 0.0278(9) Uani 1 1 d U A 1
C2 C 0.00929(10) 0.6559(3) 0.35863(17) 0.0311(9) Uani 1 1 d U A 1
C3 C 0.00840(11) 0.4221(3) 0.3583(2) 0.0456(11) Uani 1 1 d U A 1
C4 C 0.05182(10) 0.5523(3) 0.2902(2) 0.0353(10) Uani 1 1 d U A 1
C5A C 0.05107(10) 0.4444(3) 0.52566(19) 0.0370(10) Uani 0.8 1 d PU A 1
H5A H 0.05 0.4655 0.5717 0.044 Uiso 0.8 1 calc PR A 1
H5B H 0.0286 0.3998 0.5099 0.044 Uiso 0.8 1 calc PR A 1
C6A C 0.08244(12) 0.3671(4) 0.5241(2) 0.0349(12) Uiso 0.8 1 d PU A 1
H6A H 0.0796 0.2982 0.5518 0.042 Uiso 0.8 1 calc PR A 1
H6B H 0.1048 0.4087 0.5436 0.042 Uiso 0.8 1 calc PR A 1
C7A C 0.08756(12) 0.3255(3) 0.45710(19) 0.0460(11) Uani 0.8 1 d PU A 1
H7A H 0.0661 0.277 0.4402 0.055 Uiso 0.8 1 calc PR A 1
H7B H 0.1092 0.2737 0.4619 0.055 Uiso 0.8 1 calc PR A 1
C8 C 0.14141(8) 0.8864(3) 0.47522(17) 0.0237(8) Uani 1 1 d U A 1
H8A H 0.1521 0.8997 0.4347 0.028 Uiso 1 1 calc R A 1
H8B H 0.1358 0.9641 0.4922 0.028 Uiso 1 1 calc R A 1
C9 C 0.18445(8) 0.7181(3) 0.50182(16) 0.0218(8) Uani 1 1 d U A 1
H9A H 0.207 0.6964 0.5311 0.026 Uiso 1 1 calc R A 1
H9B H 0.1909 0.7284 0.4574 0.026 Uiso 1 1 calc R A 1
C10 C 0.08001(9) 0.9078(3) 0.38421(16) 0.0226(8) Uani 1 1 d U A 1
C11 C 0.07908(10) 1.0282(3) 0.39353(17) 0.0318(9) Uani 1 1 d U A 1
H11 H 0.0881 1.0603 0.435 0.038 Uiso 1 1 calc R A 1
C12 C 0.06518(11) 1.1008(3) 0.34301(18) 0.0388(10) Uani 1 1 d U A 1
H12 H 0.0655 1.1829 0.3494 0.047 Uiso 1 1 calc R A 1
C13 C 0.05088(10) 1.0557(3) 0.28383(18) 0.0348(10) Uani 1 1 d U A 1
H13 H 0.0407 1.1062 0.2497 0.042 Uiso 1 1 calc R A 1
C14 C 0.05127(9) 0.9372(3) 0.27370(17) 0.0282(9) Uani 1 1 d U A 1
H14 H 0.0412 0.9055 0.2326 0.034 Uiso 1 1 calc R A 1
C15 C 0.06627(9) 0.8646(3) 0.32338(17) 0.0256(9) Uani 1 1 d U A 1
H15 H 0.0672 0.783 0.3156 0.031 Uiso 1 1 calc R A 1
C20 C 0.07012(9) 0.8587(3) 0.51315(17) 0.0222(8) Uani 1 1 d U A 1
C21 C 0.08515(10) 0.9007(3) 0.57352(19) 0.0382(10) Uani 1 1 d U A 1
H21 H 0.1109 0.9058 0.5843 0.046 Uiso 1 1 calc R A 1
C22 C 0.06311(11) 0.9355(4) 0.6184(2) 0.0514(12) Uani 1 1 d U A 1
H22 H 0.0739 0.9642 0.6597 0.062 Uiso 1 1 calc R A 1
C23 C 0.02580(11) 0.9290(3) 0.6040(2) 0.0436(11) Uani 1 1 d U A 1
H23 H 0.0108 0.9535 0.6351 0.052 Uiso 1 1 calc R A 1
C24 C 0.01038(10) 0.8871(3) 0.5445(2) 0.0344(10) Uani 1 1 d U A 1
H24 H -0.0154 0.8812 0.5345 0.041 Uiso 1 1 calc R A 1
C25 C 0.03210(9) 0.8534(3) 0.49925(18) 0.0277(9) Uani 1 1 d U A 1
H25 H 0.021 0.826 0.4578 0.033 Uiso 1 1 calc R A 1
C30 C 0.15066(9) 0.5811(3) 0.58788(16) 0.0221(8) Uani 1 1 d U A 1
C31 C 0.18116(10) 0.5423(3) 0.63046(19) 0.0316(9) Uani 1 1 d U A 1
H31 H 0.2028 0.5207 0.6139 0.038 Uiso 1 1 calc R A 1
C32 C 0.17963(11) 0.5356(3) 0.6966(2) 0.0396(10) Uani 1 1 d U A 1
H32 H 0.2003 0.509 0.7254 0.047 Uiso 1 1 calc R A 1
C33 C 0.14839(12) 0.5670(3) 0.72108(19) 0.0390(10) Uani 1 1 d U A 1
H33 H 0.1475 0.5608 0.7666 0.047 Uiso 1 1 calc R A 1
C34 C 0.11863(10) 0.6072(3) 0.6805(2) 0.0362(10) Uani 1 1 d U A 1
H34 H 0.0973 0.6306 0.6978 0.043 Uiso 1 1 calc R A 1
C35 C 0.11960(10) 0.6139(3) 0.6141(2) 0.0304(9) Uani 1 1 d U A 1
H35 H 0.0988 0.6412 0.5859 0.036 Uiso 1 1 calc R A 1
C40 C 0.18012(8) 0.4799(3) 0.47604(17) 0.0245(9) Uani 1 1 d U A 1
C41 C 0.18034(10) 0.3694(3) 0.50358(18) 0.0325(9) Uani 1 1 d U A 1
H41 H 0.1682 0.3565 0.5403 0.039 Uiso 1 1 calc R A 1
C42 C 0.19806(11) 0.2781(3) 0.4781(2) 0.0435(11) Uani 1 1 d U A 1
H42 H 0.1975 0.2028 0.4971 0.052 Uiso 1 1 calc R A 1
C43 C 0.21634(10) 0.2941(3) 0.4259(2) 0.0426(11) Uani 1 1 d U A 1
H43 H 0.2285 0.2307 0.4089 0.051 Uiso 1 1 calc R A 1
C44 C 0.21683(10) 0.4040(3) 0.39829(19) 0.0380(10) Uani 1 1 d U A 1
H44 H 0.2296 0.4162 0.3623 0.046 Uiso 1 1 calc R A 1
C45 C 0.19888(9) 0.4958(3) 0.42276(18) 0.0307(9) Uani 1 1 d U A 1
H45 H 0.1993 0.5707 0.4032 0.037 Uiso 1 1 calc R A 1
N50 N 0.17073(7) 0.8321(2) 0.52427(13) 0.0218(7) Uani 1 1 d U A 1
H50 H 0.1611 0.8192 0.5627 0.026 Uiso 1 1 calc R A 1
C51 C 0.20205(9) 0.9159(3) 0.53848(18) 0.0338(10) Uani 1 1 d U A 1
H51A H 0.1932 0.9897 0.5543 0.051 Uiso 1 1 calc R A 1
H51B H 0.2127 0.93 0.4985 0.051 Uiso 1 1 calc R A 1
H51C H 0.2206 0.8826 0.5719 0.051 Uiso 1 1 calc R A 1
O1 O 0.13790(7) 0.6646(2) 0.32098(14) 0.0408(7) Uani 1 1 d U A 1
O2 O -0.01168(7) 0.7296(2) 0.35179(13) 0.0448(7) Uani 1 1 d U A 1
O3 O -0.01302(8) 0.3496(3) 0.34791(17) 0.0769(10) Uani 1 1 d U A 1
O4 O 0.05896(7) 0.5629(2) 0.23796(16) 0.0517(8) Uani 1 1 d U A 1
S1A S 0.05018(2) 0.57961(7) 0.47819(5) 0.0287(2) Uani 0.8 1 d PU A 1
S2A S 0.09350(2) 0.43528(7) 0.39429(5) 0.0307(2) Uani 0.8 1 d PU A 1
Fe1 Fe 0.100790(12) 0.61979(4) 0.43278(2) 0.02116(15) Uani 1 1 d U A 1
Fe2 Fe 0.041176(13) 0.53842(4) 0.37022(3) 0.02948(16) Uani 1 1 d U A 1
P1 P 0.09710(2) 0.80874(7) 0.45207(4) 0.0205(2) Uani 1 1 d U A 1
P2 P 0.15122(2) 0.59703(7) 0.50025(4) 0.0219(2) Uani 1 1 d U A 1
C5B C 0.05107(10) 0.4444(3) 0.52566(19) 0.0370(10) Uani 0.2 1 d PDU B 2
H5C H 0.0708 0.4508 0.5633 0.044 Uiso 0.2 1 calc PR B 2
H5D H 0.0277 0.4378 0.5433 0.044 Uiso 0.2 1 calc PR B 2
C6B C 0.0570(5) 0.3316(14) 0.4888(9) 0.038(5) Uiso 0.2 1 d PDU B 2
H6C H 0.0582 0.2661 0.5202 0.046 Uiso 0.2 1 calc PR B 2
H6D H 0.0351 0.3187 0.4559 0.046 Uiso 0.2 1 calc PR B 2
C7B C 0.08756(12) 0.3255(3) 0.45710(19) 0.0460(11) Uani 0.2 1 d PDU B 2
H7C H 0.0876 0.2477 0.4364 0.055 Uiso 0.2 1 calc PR B 2
H7D H 0.1094 0.3291 0.4908 0.055 Uiso 0.2 1 calc PR B 2
S1B S 0.05018(2) 0.57961(7) 0.47819(5) 0.0287(2) Uani 0.2 1 d PU B 2
S2B S 0.09350(2) 0.43528(7) 0.39429(5) 0.0307(2) Uani 0.2 1 d PU B 2
B1 B 0.27852(12) 0.6087(4) 0.6394(2) 0.0362(12) Uani 1 1 d U . .
F1 F 0.26206(6) 0.7045(2) 0.60953(12) 0.0662(7) Uani 1 1 d U . .
F2 F 0.26891(7) 0.5105(2) 0.60211(12) 0.0792(8) Uani 1 1 d U . .
F3 F 0.31572(6) 0.6206(2) 0.64763(11) 0.0573(7) Uani 1 1 d U . .
F4 F 0.26678(6) 0.59211(18) 0.69967(11) 0.0470(6) Uiso 1 1 d U . .
C70 C 0.17914(11) 0.8531(3) 0.7173(2) 0.0376(10) Uani 1 1 d U . .
C71 C 0.21792(11) 0.8244(4) 0.7404(2) 0.0554(12) Uani 1 1 d U . .
H71A H 0.2313 0.8196 0.7029 0.083 Uiso 1 1 calc R . .
H71B H 0.2194 0.7493 0.7632 0.083 Uiso 1 1 calc R . .
H71C H 0.2287 0.8855 0.7702 0.083 Uiso 1 1 calc R . .
C72 C 0.15500(11) 0.8730(4) 0.7679(2) 0.0560(12) Uani 1 1 d U . .
H72A H 0.1295 0.8747 0.7472 0.084 Uiso 1 1 calc R . .
H72B H 0.1613 0.9475 0.7898 0.084 Uiso 1 1 calc R . .
H72C H 0.1584 0.8096 0.8 0.084 Uiso 1 1 calc R . .
O70 O 0.16761(8) 0.8617(2) 0.65954(14) 0.0496(8) Uani 1 1 d U . .
C80 C 0.14974(12) 0.1752(3) 0.6337(2) 0.0474(11) Uani 1 1 d U . .
C81 C 0.18752(13) 0.1980(4) 0.6655(2) 0.0782(15) Uani 1 1 d U . .
H81A H 0.2045 0.1855 0.634 0.117 Uiso 1 1 calc R . .
H81B H 0.1936 0.1447 0.7025 0.117 Uiso 1 1 calc R . .
H81C H 0.1895 0.2788 0.6811 0.117 Uiso 1 1 calc R . .
C82 C 0.12019(15) 0.2066(5) 0.6723(3) 0.0968(19) Uani 1 1 d U . .
H82A H 0.0973 0.1698 0.6528 0.145 Uiso 1 1 calc R . .
H82B H 0.1171 0.2915 0.6722 0.145 Uiso 1 1 calc R . .
H82C H 0.1267 0.1792 0.7172 0.145 Uiso 1 1 calc R . .
O80 O 0.14321(8) 0.1343(2) 0.57972(15) 0.0527(8) Uani 1 1 d U . .

loop_
_atom_site_aniso_label
_atom_site_aniso_U_11
_atom_site_aniso_U_22
_atom_site_aniso_U_33
_atom_site_aniso_U_23
_atom_site_aniso_U_13
_atom_site_aniso_U_12
C1 0.027(2) 0.019(2) 0.035(3) -0.0070(18) -0.0024(19) 0.0016(16)
C2 0.025(2) 0.035(2) 0.032(3) 0.0035(18) -0.0022(18) -0.0073(18)
C3 0.037(2) 0.031(2) 0.062(3) 0.009(2) -0.017(2) -0.0015(19)
C4 0.031(2) 0.029(2) 0.041(3) -0.007(2) -0.011(2) 0.0050(18)
C5A 0.033(2) 0.032(2) 0.043(3) 0.0116(18) -0.0015(19) -0.0088(18)
C7A 0.067(3) 0.0140(19) 0.051(3) 0.0015(18) -0.014(2) 0.0004(19)
C8 0.0252(19) 0.0180(18) 0.028(2) 0.0015(16) 0.0040(16) 0.0004(16)
C9 0.0206(19) 0.0243(18) 0.020(2) 0.0001(15) 0.0002(15) 0.0003(15)
C10 0.0256(19) 0.0231(19) 0.020(2) -0.0039(15) 0.0051(17) -0.0010(16)
C11 0.047(2) 0.027(2) 0.020(2) -0.0029(17) 0.0000(18) 0.0026(19)
C12 0.061(3) 0.022(2) 0.031(3) 0.0032(18) 0.001(2) 0.004(2)
C13 0.048(3) 0.034(2) 0.022(3) 0.0114(18) 0.0037(19) 0.0010(19)
C14 0.034(2) 0.031(2) 0.020(2) 0.0009(17) 0.0024(17) -0.0038(17)
C15 0.032(2) 0.0219(19) 0.024(2) 0.0011(16) 0.0057(18) -0.0010(17)
C20 0.024(2) 0.0183(19) 0.025(2) 0.0008(16) 0.0056(17) 0.0033(15)
C21 0.033(2) 0.054(3) 0.029(3) -0.009(2) 0.007(2) 0.005(2)
C22 0.046(3) 0.083(3) 0.025(3) -0.015(2) 0.005(2) 0.008(2)
C23 0.049(3) 0.055(3) 0.031(3) -0.001(2) 0.022(2) 0.010(2)
C24 0.028(2) 0.035(2) 0.042(3) 0.007(2) 0.012(2) 0.0061(18)
C25 0.032(2) 0.027(2) 0.024(2) -0.0017(17) 0.0047(18) 0.0060(17)
C30 0.026(2) 0.0205(18) 0.020(2) 0.0007(15) 0.0034(17) -0.0078(16)
C31 0.033(2) 0.029(2) 0.032(3) -0.0010(18) 0.0008(18) -0.0073(18)
C32 0.045(3) 0.042(2) 0.028(3) 0.0048(19) -0.007(2) -0.005(2)
C33 0.061(3) 0.041(2) 0.017(3) 0.0047(19) 0.011(2) -0.016(2)
C34 0.040(2) 0.040(2) 0.031(3) -0.0037(19) 0.016(2) -0.007(2)
C35 0.032(2) 0.026(2) 0.033(3) -0.0009(18) 0.0055(19) -0.0059(17)
C40 0.0172(19) 0.028(2) 0.025(2) -0.0036(17) -0.0088(17) 0.0011(16)
C41 0.035(2) 0.026(2) 0.035(3) 0.0023(18) 0.0011(18) 0.0047(18)
C42 0.055(3) 0.028(2) 0.046(3) 0.000(2) 0.003(2) 0.011(2)
C43 0.042(3) 0.041(2) 0.044(3) -0.013(2) 0.002(2) 0.016(2)
C44 0.034(2) 0.048(3) 0.032(3) -0.006(2) 0.0051(19) 0.009(2)
C45 0.030(2) 0.028(2) 0.034(3) -0.0001(18) 0.0055(19) 0.0017(17)
N50 0.0235(16) 0.0215(15) 0.0216(18) -0.0012(13) 0.0071(13) -0.0031(13)
C51 0.029(2) 0.028(2) 0.042(3) -0.0076(18) -0.0006(19) -0.0111(17)
O1 0.0449(17) 0.0462(17) 0.033(2) -0.0030(14) 0.0133(14) 0.0013(13)
O2 0.0385(17) 0.0380(16) 0.0529(19) -0.0019(14) -0.0105(14) 0.0094(14)
O3 0.056(2) 0.0432(19) 0.119(3) 0.0158(18) -0.0298(19) -0.0239(16)
O4 0.0540(19) 0.061(2) 0.037(2) -0.0052(16) -0.0066(16) 0.0120(15)
S1A 0.0215(5) 0.0273(5) 0.0363(6) 0.0048(4) 0.0007(4) -0.0028(4)
S2A 0.0320(5) 0.0195(5) 0.0378(7) -0.0043(4) -0.0051(5) 0.0003(4)
Fe1 0.0201(3) 0.0173(3) 0.0252(3) -0.0011(2) 0.0004(2) -0.0009(2)
Fe2 0.0251(3) 0.0244(3) 0.0359(4) 0.0014(2) -0.0059(2) -0.0031(2)
P1 0.0223(5) 0.0185(5) 0.0202(6) -0.0013(4) 0.0020(4) 0.0002(4)
P2 0.0196(5) 0.0190(5) 0.0264(7) -0.0004(4) 0.0009(4) -0.0016(4)
C5B 0.033(2) 0.032(2) 0.043(3) 0.0116(18) -0.0015(19) -0.0088(18)
C7B 0.067(3) 0.0140(19) 0.051(3) 0.0015(18) -0.014(2) 0.0004(19)
S1B 0.0215(5) 0.0273(5) 0.0363(6) 0.0048(4) 0.0007(4) -0.0028(4)
S2B 0.0320(5) 0.0195(5) 0.0378(7) -0.0043(4) -0.0051(5) 0.0003(4)
B1 0.040(3) 0.050(3) 0.022(3) 0.002(2) 0.017(2) -0.003(2)
F1 0.0631(17) 0.0730(17) 0.0639(18) 0.0350(14) 0.0134(14) 0.0199(14)
F2 0.095(2) 0.0793(19) 0.0670(19) -0.0307(16) 0.0262(16) -0.0264(16)
F3 0.0338(14) 0.0791(18) 0.0602(17) 0.0099(13) 0.0113(12) -0.0028(12)
C70 0.055(3) 0.029(2) 0.028(3) -0.0096(19) 0.002(2) -0.0040(19)
C71 0.054(3) 0.053(3) 0.054(3) -0.011(2) -0.011(2) 0.006(2)
C72 0.062(3) 0.064(3) 0.043(3) -0.012(2) 0.013(2) 0.001(2)
O70 0.063(2) 0.0550(19) 0.029(2) -0.0003(14) -0.0007(16) -0.0091(15)
C80 0.062(3) 0.032(2) 0.049(3) 0.004(2) 0.011(3) 0.000(2)
C81 0.082(3) 0.069(4) 0.075(4) 0.005(3) -0.017(3) 0.006(3)
C82 0.103(4) 0.130(5) 0.065(4) -0.021(4) 0.038(3) 0.006(4)
O80 0.068(2) 0.0458(18) 0.046(2) -0.0081(16) 0.0132(17) -0.0019(15)

loop_
_atom_type_symbol
_atom_type_description
_atom_type_scat_dispersion_real
_atom_type_scat_dispersion_imag
_atom_type_scat_source
C C 0.0033 0.0016 'International Tables Vol C Tables 4.2.6.8 and 6.1.1.4'
H H 0 0 'International Tables Vol C Tables 4.2.6.8 and 6.1.1.4'
O O 0.0106 0.006 'International Tables Vol C Tables 4.2.6.8 and 6.1.1.4'
S S 0.1246 0.1234 'International Tables Vol C Tables 4.2.6.8 and 6.1.1.4'
Fe Fe 0.3463 0.8444 'International Tables Vol C Tables 4.2.6.8 and 6.1.1.4'
P P 0.1023 0.0942 'International Tables Vol C Tables 4.2.6.8 and 6.1.1.4'
N N 0.0061 0.0033 'International Tables Vol C Tables 4.2.6.8 and 6.1.1.4'
B B 0.0013 0.0007 'International Tables Vol C Tables 4.2.6.8 and 6.1.1.4'
F F 0.0171 0.0103 'International Tables Vol C Tables 4.2.6.8 and 6.1.1.4'

loop_
_exptl_crystal_face_index_h
_exptl_crystal_face_index_k
_exptl_crystal_face_index_l
_exptl_crystal_face_perp_dist
1 0 0 0.01
-4 0 -1 0.03
7 0 1 0.02
0 1 -1 0.05
0 -1 1 0.055
0 -1 -1 0.055
0 1 1 0.055
-1 0 0 0.01

loop_
_geom_angle_atom_site_label_1
_geom_angle_atom_site_label_2
_geom_angle_atom_site_label_3
_geom_angle
_geom_angle_site_symmetry_1
_geom_angle_site_symmetry_3
_geom_angle_publ_flag
O1 C1 Fe1 176.8(3) . . ?
O2 C2 Fe2 178.5(3) . . ?
O3 C3 Fe2 176.9(4) . . ?
O4 C4 Fe2 179.1(4) . . ?
C6A C5A S1A 116.9(3) . . ?
C6A C5A H5A 108.1 . . ?
S1A C5A H5A 108.1 . . ?
C6A C5A H5B 108.1 . . ?
S1A C5A H5B 108.1 . . ?
H5A C5A H5B 107.3 . . ?
C5A C6A C7A 114.6(4) . . ?
C5A C6A H6A 108.6 . . ?
C7A C6A H6A 108.6 . . ?
C5A C6A H6B 108.6 . . ?
C7A C6A H6B 108.6 . . ?
H6A C6A H6B 107.6 . . ?
C6A C7A S2A 118.5(3) . . ?
C6A C7A H7A 107.7 . . ?
S2A C7A H7A 107.7 . . ?
C6A C7A H7B 107.7 . . ?
S2A C7A H7B 107.7 . . ?
H7A C7A H7B 107.1 . . ?
N50 C8 P1 119.8(2) . . ?
N50 C8 H8A 107.4 . . ?
P1 C8 H8A 107.4 . . ?
N50 C8 H8B 107.4 . . ?
P1 C8 H8B 107.4 . . ?
H8A C8 H8B 106.9 . . ?
N50 C9 P2 113.9(2) . . ?
N50 C9 H9A 108.8 . . ?
P2 C9 H9A 108.8 . . ?
N50 C9 H9B 108.8 . . ?
P2 C9 H9B 108.8 . . ?
H9A C9 H9B 107.7 . . ?
C15 C10 C11 117.9(3) . . ?
C15 C10 P1 121.0(2) . . ?
C11 C10 P1 121.0(3) . . ?
C12 C11 C10 120.5(3) . . ?
C12 C11 H11 119.8 . . ?
C10 C11 H11 119.8 . . ?
C13 C12 C11 120.5(3) . . ?
C13 C12 H12 119.8 . . ?
C11 C12 H12 119.8 . . ?
C12 C13 C14 120.0(3) . . ?
C12 C13 H13 120 . . ?
C14 C13 H13 120 . . ?
C13 C14 C15 119.7(3) . . ?
C13 C14 H14 120.2 . . ?
C15 C14 H14 120.2 . . ?
C14 C15 C10 121.5(3) . . ?
C14 C15 H15 119.3 . . ?
C10 C15 H15 119.3 . . ?
C21 C20 C25 117.7(3) . . ?
C21 C20 P1 123.5(3) . . ?
C25 C20 P1 118.8(3) . . ?
C22 C21 C20 120.7(4) . . ?
C22 C21 H21 119.7 . . ?
C20 C21 H21 119.7 . . ?
C23 C22 C21 120.8(4) . . ?
C23 C22 H22 119.6 . . ?
C21 C22 H22 119.6 . . ?
C24 C23 C22 119.4(4) . . ?
C24 C23 H23 120.3 . . ?
C22 C23 H23 120.3 . . ?
C23 C24 C25 120.2(4) . . ?
C23 C24 H24 119.9 . . ?
C25 C24 H24 119.9 . . ?
C24 C25 C20 121.2(3) . . ?
C24 C25 H25 119.4 . . ?
C20 C25 H25 119.4 . . ?
C35 C30 C31 118.4(3) . . ?
C35 C30 P2 119.2(3) . . ?
C31 C30 P2 122.3(3) . . ?
C32 C31 C30 119.9(3) . . ?
C32 C31 H31 120.1 . . ?
C30 C31 H31 120.1 . . ?
C33 C32 C31 120.5(4) . . ?
C33 C32 H32 119.8 . . ?
C31 C32 H32 119.8 . . ?
C34 C33 C32 120.5(4) . . ?
C34 C33 H33 119.8 . . ?
C32 C33 H33 119.8 . . ?
C33 C34 C35 119.8(4) . . ?
C33 C34 H34 120.1 . . ?
C35 C34 H34 120.1 . . ?
C34 C35 C30 120.9(4) . . ?
C34 C35 H35 119.5 . . ?
C30 C35 H35 119.5 . . ?
C41 C40 C45 118.0(3) . . ?
C41 C40 P2 121.7(3) . . ?
C45 C40 P2 119.8(3) . . ?
C42 C41 C40 120.6(4) . . ?
C42 C41 H41 119.7 . . ?
C40 C41 H41 119.7 . . ?
C43 C42 C41 121.1(4) . . ?
C43 C42 H42 119.4 . . ?
C41 C42 H42 119.4 . . ?
C42 C43 C44 119.1(4) . . ?
C42 C43 H43 120.4 . . ?
C44 C43 H43 120.4 . . ?
C45 C44 C43 120.4(4) . . ?
C45 C44 H44 119.8 . . ?
C43 C44 H44 119.8 . . ?
C44 C45 C40 120.7(3) . . ?
C44 C45 H45 119.7 . . ?
C40 C45 H45 119.7 . . ?
C9 N50 C51 109.4(2) . . ?
C9 N50 C8 113.1(2) . . ?
C51 N50 C8 109.2(2) . . ?
C9 N50 H50 108.4 . . ?
C51 N50 H50 108.4 . . ?
C8 N50 H50 108.4 . . ?
C5A S1A Fe1 116.31(12) . . ?
C5A S1A Fe2 110.04(13) . . ?
Fe1 S1A Fe2 69.18(3) . . ?
C7A S2A Fe1 114.14(12) . . ?
C7A S2A Fe2 109.07(14) . . ?
Fe1 S2A Fe2 69.16(3) . . ?
C1 Fe1 P2 93.59(12) . . ?
C1 Fe1 P1 90.03(11) . . ?
P2 Fe1 P1 94.05(4) . . ?
C1 Fe1 S1A 152.83(12) . . ?
P2 Fe1 S1A 113.14(4) . . ?
P1 Fe1 S1A 92.75(4) . . ?
C1 Fe1 S2A 87.22(11) . . ?
P2 Fe1 S2A 99.31(4) . . ?
P1 Fe1 S2A 166.49(4) . . ?
S1A Fe1 S2A 83.81(4) . . ?
C1 Fe1 Fe2 98.64(11) . . ?
P2 Fe1 Fe2 150.94(3) . . ?
P1 Fe1 Fe2 112.10(3) . . ?
S1A Fe1 Fe2 55.45(3) . . ?
S2A Fe1 Fe2 55.42(3) . . ?
C4 Fe2 C2 92.19(16) . . ?
C4 Fe2 C3 100.11(18) . . ?
C2 Fe2 C3 96.95(16) . . ?
C4 Fe2 S2A 87.40(12) . . ?
C2 Fe2 S2A 162.34(11) . . ?
C3 Fe2 S2A 100.50(12) . . ?
C4 Fe2 S1A 152.64(12) . . ?
C2 Fe2 S1A 88.64(12) . . ?
C3 Fe2 S1A 106.93(14) . . ?
S2A Fe2 S1A 83.75(4) . . ?
C4 Fe2 Fe1 98.61(12) . . ?
C2 Fe2 Fe1 107.32(11) . . ?
C3 Fe2 Fe1 148.58(12) . . ?
S2A Fe2 Fe1 55.41(3) . . ?
S1A Fe2 Fe1 55.37(3) . . ?
C20 P1 C10 100.04(15) . . ?
C20 P1 C8 102.81(15) . . ?
C10 P1 C8 95.45(14) . . ?
C20 P1 Fe1 119.34(11) . . ?
C10 P1 Fe1 119.21(11) . . ?
C8 P1 Fe1 116.02(11) . . ?
C30 P2 C40 106.82(16) . . ?
C30 P2 C9 99.18(15) . . ?
C40 P2 C9 98.14(14) . . ?
C30 P2 Fe1 121.18(11) . . ?
C40 P2 Fe1 113.09(11) . . ?
C9 P2 Fe1 115.27(11) . . ?
H6C C6B H6D 107.2 . . ?
F1 B1 F3 110.7(4) . . ?
F1 B1 F2 109.9(4) . . ?
F3 B1 F2 108.9(4) . . ?
F1 B1 F4 109.9(3) . . ?
F3 B1 F4 109.8(4) . . ?
F2 B1 F4 107.5(3) . . ?
O70 C70 C71 121.5(4) . . ?
O70 C70 C72 121.3(4) . . ?
C71 C70 C72 117.2(4) . . ?
C70 C71 H71A 109.5 . . ?
C70 C71 H71B 109.5 . . ?
H71A C71 H71B 109.5 . . ?
C70 C71 H71C 109.5 . . ?
H71A C71 H71C 109.5 . . ?
H71B C71 H71C 109.5 . . ?
C70 C72 H72A 109.5 . . ?
C70 C72 H72B 109.5 . . ?
H72A C72 H72B 109.5 . . ?
C70 C72 H72C 109.5 . . ?
H72A C72 H72C 109.5 . . ?
H72B C72 H72C 109.5 . . ?
O80 C80 C81 122.2(4) . . ?
O80 C80 C82 121.8(4) . . ?
C81 C80 C82 116.0(4) . . ?
C80 C81 H81A 109.5 . . ?
C80 C81 H81B 109.5 . . ?
H81A C81 H81B 109.5 . . ?
C80 C81 H81C 109.5 . . ?
H81A C81 H81C 109.5 . . ?
H81B C81 H81C 109.5 . . ?
C80 C82 H82A 109.5 . . ?
C80 C82 H82B 109.5 . . ?
H82A C82 H82B 109.5 . . ?
C80 C82 H82C 109.5 . . ?
H82A C82 H82C 109.5 . . ?
H82B C82 H82C 109.5 . . ?

loop_
_geom_bond_atom_site_label_1
_geom_bond_atom_site_label_2
_geom_bond_distance
_geom_bond_site_symmetry_2
_geom_bond_publ_flag
C1 O1 1.156(4) . ?
C1 Fe1 1.748(5) . ?
C2 O2 1.143(4) . ?
C2 Fe2 1.784(4) . ?
C3 O3 1.148(4) . ?
C3 Fe2 1.796(4) . ?
C4 O4 1.157(4) . ?
C4 Fe2 1.765(5) . ?
C5A C6A 1.465(5) . ?
C5A S1A 1.833(3) . ?
C5A H5A 0.99 . ?
C5A H5B 0.99 . ?
C6A C7A 1.506(6) . ?
C6A H6A 0.99 . ?
C6A H6B 0.99 . ?
C7A S2A 1.846(4) . ?
C7A H7A 0.99 . ?
C7A H7B 0.99 . ?
C8 N50 1.510(4) . ?
C8 P1 1.867(3) . ?
C8 H8A 0.99 . ?
C8 H8B 0.99 . ?
C9 N50 1.500(4) . ?
C9 P2 1.852(3) . ?
C9 H9A 0.99 . ?
C9 H9B 0.99 . ?
C10 C15 1.381(4) . ?
C10 C11 1.395(4) . ?
C10 P1 1.847(3) . ?
C11 C12 1.378(5) . ?
C11 H11 0.95 . ?
C12 C13 1.366(5) . ?
C12 H12 0.95 . ?
C13 C14 1.375(4) . ?
C13 H13 0.95 . ?
C14 C15 1.377(4) . ?
C14 H14 0.95 . ?
C15 H15 0.95 . ?
C20 C21 1.381(5) . ?
C20 C25 1.397(4) . ?
C20 P1 1.814(3) . ?
C21 C22 1.380(5) . ?
C21 H21 0.95 . ?
C22 C23 1.372(5) . ?
C22 H22 0.95 . ?
C23 C24 1.369(5) . ?
C23 H23 0.95 . ?
C24 C25 1.376(5) . ?
C24 H24 0.95 . ?
C25 H25 0.95 . ?
C30 C35 1.391(5) . ?
C30 C31 1.402(5) . ?
C30 P2 1.828(4) . ?
C31 C32 1.381(5) . ?
C31 H31 0.95 . ?
C32 C33 1.376(5) . ?
C32 H32 0.95 . ?
C33 C34 1.367(5) . ?
C33 H33 0.95 . ?
C34 C35 1.383(5) . ?
C34 H34 0.95 . ?
C35 H35 0.95 . ?
C40 C41 1.389(5) . ?
C40 C45 1.398(5) . ?
C40 P2 1.831(3) . ?
C41 C42 1.380(5) . ?
C41 H41 0.95 . ?
C42 C43 1.367(5) . ?
C42 H42 0.95 . ?
C43 C44 1.385(5) . ?
C43 H43 0.95 . ?
C44 C45 1.380(5) . ?
C44 H44 0.95 . ?
C45 H45 0.95 . ?
N50 C51 1.502(4) . ?
N50 H50 0.93 . ?
C51 H51A 0.98 . ?
C51 H51B 0.98 . ?
C51 H51C 0.98 . ?
S1A Fe1 2.2611(10) . ?
S1A Fe2 2.2634(11) . ?
S2A Fe1 2.2627(10) . ?
S2A Fe2 2.2629(10) . ?
Fe1 P2 2.1812(10) . ?
Fe1 P1 2.2101(9) . ?
Fe1 Fe2 2.5687(7) . ?
C6B H6C 0.99 . ?
C6B H6D 0.99 . ?
B1 F1 1.360(5) . ?
B1 F3 1.370(5) . ?
B1 F2 1.383(5) . ?
B1 F4 1.393(5) . ?
C70 O70 1.215(4) . ?
C70 C71 1.484(5) . ?
C70 C72 1.490(5) . ?
C71 H71A 0.98 . ?
C71 H71B 0.98 . ?
C71 H71C 0.98 . ?
C72 H72A 0.98 . ?
C72 H72B 0.98 . ?
C72 H72C 0.98 . ?
C80 O80 1.205(5) . ?
C80 C81 1.481(6) . ?
C80 C82 1.489(6) . ?
C81 H81A 0.98 . ?
C81 H81B 0.98 . ?
C81 H81C 0.98 . ?
C82 H82A 0.98 . ?
C82 H82B 0.98 . ?
C82 H82C 0.98 . ?

loop_
_geom_hbond_atom_site_label_D
_geom_hbond_atom_site_label_H
_geom_hbond_atom_site_label_A
_geom_hbond_distance_DH
_geom_hbond_distance_HA
_geom_hbond_distance_DA
_geom_hbond_angle_DHA
_geom_hbond_site_symmetry_A
N50 H50 O70 0.93 2.04 2.842(4) 142.7 .
